data_4515891
loop_
_publ_author_name
'Berti, Beatrice'
'Ciabatti, Iacopo'
'Femoni, Cristina'
'Iapalucci, Maria Carmela'
'Zacchini, Stefano'

_publ_section_title
;
 Cluster Core Isomerism Induced by Crystal Packing Effects in the
 [HCo<sub>15</sub>Pd<sub>9</sub>C<sub>3</sub>(CO)<sub>38</sub>]<sup>2-</sup>
 Molecular Nanocluster.
;
_journal_issue 10
_journal_name_full 'ACS omega'
_journal_page_first 13239
_journal_page_last 13250
_journal_paper_doi 10.1021/acsomega.8b02109
_journal_volume 3
_journal_year 2018
_chemical_formula_sum 'C79 H36 Co15 O38 P2 Pd9'
_chemical_formula_weight 3496.57
_space_group_crystal_system trigonal
_space_group_IT_number 146
_space_group_name_Hall 'R 3'
_space_group_name_H-M_alt 'R 3 :H'
_atom_sites_solution_hydrogens geom
_audit_creation_method SHELXL-2014/7
_cell_angle_alpha 90
_cell_angle_beta 90
_cell_angle_gamma 120
_cell_formula_units_Z 3
_cell_length_a 18.9827(5)
_cell_length_b 18.9827(5)
_cell_length_c 22.7666(14)
_cell_measurement_reflns_used 9947
_cell_measurement_temperature 293(2)
_cell_measurement_theta_max 28.375
_cell_measurement_theta_min 2.176
_cell_volume 7104.7(5)
_computing_cell_refinement 'APEX2 (Bruker AXS, 2006)'
_computing_data_collection 'APEX2 (Bruker AXS, 2006)'
_computing_data_reduction 'SAINT (Bruker AXS, 2004)'
_computing_molecular_graphics 'SCHAKAL99 (Keller, 1999)'
_computing_publication_material 'XCIF (Bruker AXS, 2001)'
_computing_structure_refinement 'SHELXL-2014/7 (Sheldrick, 2014)'
_computing_structure_solution 'SHELXL-2014/7 (Sheldrick, 2014)'
_diffrn_ambient_temperature 293(2)
_diffrn_measured_fraction_theta_full 1.000
_diffrn_measured_fraction_theta_max 1.000
_diffrn_measurement_device_type 'CCD area detector'
_diffrn_measurement_method 'phi and omega scans'
_diffrn_radiation_monochromator graphite
_diffrn_radiation_source 'fine-focus sealed tube'
_diffrn_radiation_type MoK\a
_diffrn_radiation_wavelength 0.71073
_diffrn_reflns_av_R_equivalents 0.0866
_diffrn_reflns_av_unetI/netI 0.0610
_diffrn_reflns_Laue_measured_fraction_full 1.000
_diffrn_reflns_Laue_measured_fraction_max 1.000
_diffrn_reflns_limit_h_max 23
_diffrn_reflns_limit_h_min -23
_diffrn_reflns_limit_k_max 23
_diffrn_reflns_limit_k_min -23
_diffrn_reflns_limit_l_max 27
_diffrn_reflns_limit_l_min -27
_diffrn_reflns_number 33436
_diffrn_reflns_point_group_measured_fraction_full 1.000
_diffrn_reflns_point_group_measured_fraction_max 1.000
_diffrn_reflns_theta_full 25.242
_diffrn_reflns_theta_max 25.680
_diffrn_reflns_theta_min 1.528
_exptl_absorpt_coefficient_mu 4.323
_exptl_absorpt_correction_T_max 0.7457
_exptl_absorpt_correction_T_min 0.2824
_exptl_absorpt_correction_type empirical
_exptl_absorpt_process_details
;
 Data were corrected for Lorentz polarization and absorption
 effects (empirical absorption corrections SADABS).
 R(int) = 0.1724 (selected reflections only, before parameter refinement)
 R(int) = 0.0926 (selected reflections only, after parameter refinement)
;
_exptl_crystal_colour black
_exptl_crystal_density_diffrn 2.452
_exptl_crystal_description prism
_exptl_crystal_F_000 4989
_exptl_crystal_size_max 0.240
_exptl_crystal_size_mid 0.180
_exptl_crystal_size_min 0.140
_refine_diff_density_max 1.732
_refine_diff_density_min -1.061
_refine_diff_density_rms 0.142
_refine_ls_abs_structure_details
;
 Refined as an inversion twin.
;
_refine_ls_abs_structure_Flack 0.68(4)
_refine_ls_extinction_method none
_refine_ls_goodness_of_fit_ref 1.034
_refine_ls_hydrogen_treatment constr
_refine_ls_matrix_type full
_refine_ls_number_parameters 431
_refine_ls_number_reflns 6008
_refine_ls_number_restraints 218
_refine_ls_restrained_S_all 1.038
_refine_ls_R_factor_all 0.0497
_refine_ls_R_factor_gt 0.0387
_refine_ls_shift/su_max 0.000
_refine_ls_shift/su_mean 0.000
_refine_ls_structure_factor_coef Fsqd
_refine_ls_weighting_details 'w=1/[\s^2^(Fo^2^)+(0.0390P)^2^+32.4285P] where P=(Fo^2^+2Fc^2^)/3'
_refine_ls_weighting_scheme calc
_refine_ls_wR_factor_gt 0.0935
_refine_ls_wR_factor_ref 0.1017
_reflns_Friedel_coverage 1.000
_reflns_Friedel_fraction_full 1.000
_reflns_Friedel_fraction_max 1.000
_reflns_number_gt 5191
_reflns_number_total 6008
_reflns_threshold_expression 'I > 2\s(I)'
_cod_data_source_file ao8b02109_si_001.cif
_cod_data_source_block 8
_cod_original_cell_volume 7104.7(6)
_cod_database_code 4515891
_shelx_shelxl_version_number 2014/7
_shelx_space_group_comment
;
The symmetry employed for this shelxl refinement is uniquely defined
by the following loop, which should always be used as a source of
symmetry information in preference to the above space-group names.
They are only intended as comments.
;
_shelx_estimated_absorpt_t_min 0.423
_shelx_estimated_absorpt_t_max 0.583

loop_
_space_group_symop_operation_xyz
'x, y, z'
'-y, x-y, z'
'-x+y, -x, z'
'x+2/3, y+1/3, z+1/3'
'-y+2/3, x-y+1/3, z+1/3'
'-x+y+2/3, -x+1/3, z+1/3'
'x+1/3, y+2/3, z+2/3'
'-y+1/3, x-y+2/3, z+2/3'
'-x+y+1/3, -x+2/3, z+2/3'

loop_
_atom_site_label
_atom_site_type_symbol
_atom_site_fract_x
_atom_site_fract_y
_atom_site_fract_z
_atom_site_U_iso_or_equiv
_atom_site_adp_type
_atom_site_occupancy
_atom_site_site_symmetry_order
_atom_site_calc_flag
_atom_site_refinement_flags_posn
_atom_site_refinement_flags_adp
_atom_site_refinement_flags_occupancy
Pd1 Pd 0.27179(5) 0.69885(5) 0.33369(4) 0.0302(2) Uani 1 1 d . . .
Pd2 Pd 0.36812(6) 0.76070(6) 0.22621(4) 0.0416(3) Uani 1 1 d . . .
Pd3 Pd 0.39505(6) 0.85835(6) 0.32745(5) 0.0494(3) Uani 1 1 d . . .
Co1 Co 0.11916(10) 0.77042(11) 0.29136(8) 0.0448(4) Uani 1 1 d . . .
Co2 Co 0.25362(12) 0.80629(12) 0.24549(8) 0.0478(5) Uani 1 1 d . . .
Co3 Co 0.12806(10) 0.64775(10) 0.26353(8) 0.0424(4) Uani 1 1 d . . .
Co4 Co 0.13718(11) 0.69005(12) 0.37995(9) 0.0481(4) Uani 1 1 d . . .
Co5 Co 0.24899(10) 0.83568(11) 0.35852(9) 0.0471(4) Uani 1 1 d . . .
C1 C 0.1993(7) 0.7399(7) 0.3108(6) 0.039(3) Uani 1 1 d . . .
C2 C 0.0468(8) 0.6738(9) 0.2431(7) 0.053(3) Uani 1 1 d . . .
C3 C 0.3333 0.6667 0.1608(12) 0.053(6) Uani 1 3 d S T P
C4 C 0.3333 0.6667 0.3941(9) 0.039(5) Uani 1 3 d S T P
C5 C 0.1450(9) 0.6279(10) 0.4353(7) 0.054(3) Uani 1 1 d . . .
C6 C 0.1655(9) 0.8339(10) 0.2258(7) 0.058(4) Uani 1 1 d . . .
C7 C 0.3289(11) 0.9128(13) 0.2476(9) 0.079(5) Uani 1 1 d . . .
C8 C 0.2672(11) 0.7925(11) 0.1696(8) 0.067(4) Uani 1 1 d . . .
C9 C 0.0449(10) 0.7966(9) 0.3110(8) 0.058(4) Uani 1 1 d . . .
C10 C 0.2151(12) 0.9085(13) 0.3572(9) 0.082(6) Uani 1 1 d . . .
C11 C 0.3484(9) 0.9077(9) 0.3893(8) 0.057(4) Uani 1 1 d . . .
C12 C 0.0403(9) 0.6777(9) 0.3976(7) 0.057(4) Uani 1 1 d . . .
C13 C 0.1314(8) 0.6076(8) 0.1906(7) 0.050(3) Uani 1 1 d . . .
C14 C 0.2036(11) 0.7876(11) 0.4316(8) 0.070(4) Uani 1 1 d . . .
C15 C 0.0453(10) 0.5538(10) 0.2986(8) 0.067(5) Uani 1 1 d . . .
O2 O -0.0136(7) 0.6490(7) 0.2162(6) 0.075(3) Uani 1 1 d . . .
O3 O 0.3333 0.6667 0.1117(8) 0.074(6) Uani 1 3 d S T P
O4 O 0.3333 0.6667 0.4437(7) 0.047(4) Uani 1 3 d S T P
O5 O 0.1490(7) 0.5948(8) 0.4757(5) 0.074(3) Uani 1 1 d . . .
O6 O 0.1611(7) 0.8735(8) 0.1890(5) 0.075(3) Uani 1 1 d . . .
O7 O 0.3664(8) 0.9811(8) 0.2417(7) 0.096(4) Uani 1 1 d . U .
O8 O 0.2646(10) 0.7861(9) 0.1190(6) 0.090(4) Uani 1 1 d . . .
O9 O -0.0013(9) 0.8149(9) 0.3235(6) 0.092(4) Uani 1 1 d . U .
O10 O 0.2020(9) 0.9596(8) 0.3614(6) 0.091(4) Uani 1 1 d . U .
O11 O 0.3889(7) 0.9595(8) 0.4212(6) 0.086(4) Uani 1 1 d . U .
O12 O -0.0205(7) 0.6705(8) 0.4131(6) 0.084(4) Uani 1 1 d . U .
O13 O 0.1141(8) 0.5884(9) 0.1427(5) 0.085(4) Uani 1 1 d . U .
O14 O 0.2102(9) 0.8007(9) 0.4825(6) 0.102(4) Uani 1 1 d . U .
O15 O -0.0225(6) 0.5059(7) 0.3069(6) 0.076(3) Uani 1 1 d . U .
P1 P 0.0000 0.0000 0.2409(2) 0.0360(11) Uani 1 3 d S TU P
C101 C 0.0000 0.0000 0.3195(12) 0.069(7) Uani 1 3 d S TU P
H10A H 0.0253 0.0550 0.3335 0.103 Uiso 0.3333 1 calc R U P
H10B H -0.0550 -0.0297 0.3335 0.103 Uiso 0.3333 1 calc R U P
H10C H 0.0297 -0.0253 0.3335 0.103 Uiso 0.3333 1 calc R U P
C102 C 0.1027(8) 0.0555(7) 0.2142(7) 0.048(3) Uani 1 1 d . U .
C103 C 0.1592(9) 0.0379(10) 0.2374(8) 0.067(4) Uani 1 1 d . U .
H103 H 0.1442 -0.0020 0.2660 0.081 Uiso 1 1 calc R U .
C104 C 0.2389(11) 0.0807(11) 0.2175(10) 0.080(4) Uani 1 1 d . U .
H104 H 0.2771 0.0677 0.2314 0.096 Uiso 1 1 calc R U .
C105 C 0.2611(11) 0.1412(12) 0.1780(10) 0.083(4) Uani 1 1 d . U .
H105 H 0.3152 0.1714 0.1663 0.100 Uiso 1 1 calc R U .
C106 C 0.2029(11) 0.1595(11) 0.1540(9) 0.083(4) Uani 1 1 d . U .
H106 H 0.2180 0.2001 0.1258 0.099 Uiso 1 1 calc R U .
C107 C 0.1256(9) 0.1168(8) 0.1728(7) 0.057(3) Uani 1 1 d . U .
H107 H 0.0869 0.1284 0.1579 0.069 Uiso 1 1 calc R U .
P2 P 0.3333 0.6667 0.6409(3) 0.078(2) Uani 1 3 d S TU P
C201 C 0.3333 0.6667 0.5647(16) 0.105(9) Uani 1 3 d S TU P
H20A H 0.3882 0.6977 0.5507 0.158 Uiso 0.3333 1 calc R U P
H20B H 0.3094 0.6118 0.5507 0.158 Uiso 0.3333 1 calc R U P
H20C H 0.3023 0.6906 0.5507 0.158 Uiso 0.3333 1 calc R U P
C202 C 0.2291(12) 0.6078(12) 0.6658(9) 0.079(4) Uani 1 1 d . U .
C203 C 0.2042(12) 0.5447(12) 0.7054(9) 0.082(4) Uani 1 1 d . U .
H203 H 0.2420 0.5320 0.7205 0.098 Uiso 1 1 calc R U .
C204 C 0.1251(14) 0.5008(15) 0.7225(11) 0.099(5) Uani 1 1 d . U .
H204 H 0.1097 0.4610 0.7512 0.118 Uiso 1 1 calc R U .
C205 C 0.0679(16) 0.5155(16) 0.6973(12) 0.106(5) Uani 1 1 d . U .
H205 H 0.0137 0.4851 0.7086 0.127 Uiso 1 1 calc R U .
C206 C 0.0889(15) 0.5703(15) 0.6588(11) 0.103(5) Uani 1 1 d . U .
H206 H 0.0484 0.5778 0.6421 0.124 Uiso 1 1 calc R U .
C207 C 0.1710(14) 0.6218(14) 0.6392(10) 0.096(5) Uani 1 1 d . U .
H207 H 0.1845 0.6616 0.6106 0.115 Uiso 1 1 calc R U .

loop_
_atom_site_aniso_label
_atom_site_aniso_U_11
_atom_site_aniso_U_22
_atom_site_aniso_U_33
_atom_site_aniso_U_23
_atom_site_aniso_U_13
_atom_site_aniso_U_12
Pd1 0.0291(4) 0.0290(4) 0.0339(5) -0.0006(4) -0.0015(4) 0.0156(4)
Pd2 0.0467(6) 0.0407(5) 0.0363(6) 0.0037(4) 0.0017(4) 0.0211(4)
Pd3 0.0405(5) 0.0327(5) 0.0713(7) -0.0027(5) 0.0131(5) 0.0155(4)
Co1 0.0410(9) 0.0473(10) 0.0555(11) 0.0080(8) 0.0028(8) 0.0292(8)
Co2 0.0502(10) 0.0548(11) 0.0515(11) 0.0190(9) 0.0131(8) 0.0360(9)
Co3 0.0417(9) 0.0401(9) 0.0487(10) -0.0040(8) -0.0078(8) 0.0229(7)
Co4 0.0405(9) 0.0595(11) 0.0471(10) 0.0143(9) 0.0095(8) 0.0269(9)
Co5 0.0372(9) 0.0418(10) 0.0646(12) -0.0113(8) -0.0008(8) 0.0214(8)
C1 0.039(6) 0.029(6) 0.051(7) 0.003(5) -0.003(5) 0.017(5)
C2 0.044(7) 0.061(9) 0.059(9) -0.001(7) -0.004(7) 0.030(7)
C3 0.052(9) 0.052(9) 0.056(17) 0.000 0.000 0.026(4)
C4 0.049(8) 0.049(8) 0.018(10) 0.000 0.000 0.025(4)
C5 0.052(8) 0.067(9) 0.043(8) 0.004(7) 0.008(6) 0.030(7)
C6 0.055(8) 0.058(8) 0.061(9) 0.005(7) 0.008(7) 0.029(7)
C7 0.055(10) 0.079(13) 0.096(14) 0.008(11) -0.019(10) 0.027(9)
C8 0.076(11) 0.067(10) 0.068(12) 0.016(8) 0.022(9) 0.043(9)
C9 0.054(8) 0.056(8) 0.074(10) 0.020(8) 0.019(7) 0.036(8)
C10 0.093(13) 0.113(15) 0.078(13) -0.010(11) -0.002(10) 0.081(13)
C11 0.049(8) 0.046(8) 0.074(10) -0.014(7) -0.005(7) 0.022(7)
C12 0.051(8) 0.056(8) 0.065(10) 0.007(7) 0.006(7) 0.028(7)
C13 0.044(7) 0.048(7) 0.059(10) -0.017(7) -0.017(7) 0.025(6)
C14 0.079(11) 0.079(11) 0.058(10) -0.007(8) 0.021(8) 0.044(9)
C15 0.059(10) 0.063(10) 0.096(13) 0.006(9) -0.005(9) 0.043(9)
O2 0.070(7) 0.083(8) 0.085(8) -0.021(6) -0.030(7) 0.049(6)
O3 0.102(10) 0.102(10) 0.020(9) 0.000 0.000 0.051(5)
O4 0.056(6) 0.056(6) 0.027(9) 0.000 0.000 0.028(3)
O5 0.078(8) 0.089(8) 0.056(7) 0.028(6) 0.006(6) 0.041(7)
O6 0.083(8) 0.096(9) 0.076(8) 0.038(7) 0.009(6) 0.068(7)
O7 0.073(8) 0.062(8) 0.133(12) 0.032(8) -0.003(8) 0.019(6)
O8 0.120(12) 0.110(11) 0.060(8) 0.018(7) 0.007(7) 0.072(9)
O9 0.100(9) 0.122(10) 0.098(10) 0.013(8) 0.020(7) 0.087(9)
O10 0.126(11) 0.091(9) 0.095(10) -0.021(7) -0.009(8) 0.084(9)
O11 0.065(7) 0.079(8) 0.094(9) -0.043(7) -0.006(6) 0.021(6)
O12 0.062(7) 0.104(9) 0.095(9) 0.031(7) 0.030(7) 0.048(7)
O13 0.080(8) 0.124(10) 0.061(8) -0.037(7) -0.041(6) 0.059(8)
O14 0.091(9) 0.109(10) 0.075(9) -0.029(8) 0.003(7) 0.026(8)
O15 0.037(6) 0.053(6) 0.124(10) 0.019(6) 0.003(6) 0.011(5)
P1 0.0355(16) 0.0355(16) 0.037(3) 0.000 0.000 0.0177(8)
C101 0.078(10) 0.078(10) 0.052(14) 0.000 0.000 0.039(5)
C102 0.043(5) 0.038(5) 0.064(7) -0.011(5) 0.000(5) 0.021(4)
C103 0.054(6) 0.059(6) 0.093(8) -0.004(6) -0.008(6) 0.032(5)
C104 0.059(7) 0.072(7) 0.115(9) -0.009(7) 0.001(7) 0.037(6)
C105 0.063(7) 0.073(7) 0.103(9) -0.010(7) 0.025(7) 0.026(6)
C106 0.069(7) 0.066(7) 0.087(8) -0.006(7) 0.027(7) 0.014(6)
C107 0.051(6) 0.049(6) 0.066(7) -0.006(5) 0.014(5) 0.020(5)
P2 0.097(4) 0.097(4) 0.040(4) 0.000 0.000 0.0486(18)
C201 0.128(12) 0.128(12) 0.060(11) 0.000 0.000 0.064(6)
C202 0.083(7) 0.089(7) 0.063(7) 0.000(6) -0.011(6) 0.043(6)
C203 0.084(7) 0.090(8) 0.075(8) 0.001(7) -0.004(7) 0.046(6)
C204 0.098(8) 0.097(8) 0.097(9) 0.004(7) -0.004(8) 0.046(7)
C205 0.095(8) 0.109(9) 0.108(9) -0.007(8) -0.004(8) 0.046(7)
C206 0.097(8) 0.108(9) 0.106(9) -0.003(8) -0.008(8) 0.052(7)
C207 0.097(8) 0.100(8) 0.091(9) 0.001(7) -0.009(7) 0.050(7)

loop_
_atom_type_symbol
_atom_type_description
_atom_type_scat_dispersion_real
_atom_type_scat_dispersion_imag
_atom_type_scat_source
C C 0.0033 0.0016 'International Tables Vol C Tables 4.2.6.8 and 6.1.1.4'
H H 0.0000 0.0000 'International Tables Vol C Tables 4.2.6.8 and 6.1.1.4'
O O 0.0106 0.0060 'International Tables Vol C Tables 4.2.6.8 and 6.1.1.4'
P P 0.1023 0.0942 'International Tables Vol C Tables 4.2.6.8 and 6.1.1.4'
Co Co 0.3494 0.9721 'International Tables Vol C Tables 4.2.6.8 and 6.1.1.4'
Pd Pd -0.9988 1.0072 'International Tables Vol C Tables 4.2.6.8 and 6.1.1.4'

loop_
_geom_angle_atom_site_label_1
_geom_angle_atom_site_label_2
_geom_angle_atom_site_label_3
_geom_angle
_geom_angle_site_symmetry_1
_geom_angle_site_symmetry_3
C1 Pd1 C4 154.1(6) . .
C1 Pd1 Co4 45.2(4) . .
C4 Pd1 Co4 112.2(4) . .
C1 Pd1 Pd1 147.6(4) . 2_665
C4 Pd1 Pd1 49.4(3) . 2_665
Co4 Pd1 Pd1 123.54(6) . 2_665
C1 Pd1 Pd1 145.6(4) . 3_565
C4 Pd1 Pd1 49.4(3) . 3_565
Co4 Pd1 Pd1 156.00(5) . 3_565
Pd1 Pd1 Pd1 60.0 2_665 3_565
C1 Pd1 Pd3 85.9(3) . .
C4 Pd1 Pd3 93.65(4) . .
Co4 Pd1 Pd3 110.31(5) . .
Pd1 Pd1 Pd3 122.21(4) 2_665 .
Pd1 Pd1 Pd3 62.30(4) 3_565 .
C1 Pd1 Pd3 90.8(3) . 2_665
C4 Pd1 Pd3 91.53(4) . 2_665
Co4 Pd1 Pd3 70.51(5) . 2_665
Pd1 Pd1 Pd3 59.55(4) 2_665 2_665
Pd1 Pd1 Pd3 119.47(4) 3_565 2_665
Pd3 Pd1 Pd3 173.90(6) . 2_665
C1 Pd1 Co3 41.5(4) . .
C4 Pd1 Co3 147.46(5) . .
Co4 Pd1 Co3 59.05(6) . .
Pd1 Pd1 Co3 106.31(5) 2_665 .
Pd1 Pd1 Co3 144.95(4) 3_565 .
Pd3 Pd1 Co3 118.89(5) . .
Pd3 Pd1 Co3 55.97(4) 2_665 .
C1 Pd1 Pd2 91.9(4) . 2_665
C4 Pd1 Pd2 111.5(4) . 2_665
Co4 Pd1 Pd2 112.59(6) . 2_665
Pd1 Pd1 Pd2 62.99(3) 2_665 2_665
Pd1 Pd1 Pd2 90.41(2) 3_565 2_665
Pd3 Pd1 Pd2 115.26(4) . 2_665
Pd3 Pd1 Pd2 59.63(4) 2_665 2_665
Co3 Pd1 Pd2 56.28(4) . 2_665
C1 Pd1 Co5 41.0(4) . .
C4 Pd1 Co5 119.4(3) . .
Co4 Pd1 Co5 54.25(5) . .
Pd1 Pd1 Co5 168.43(5) 2_665 .
Pd1 Pd1 Co5 116.77(5) 3_565 .
Pd3 Pd1 Co5 56.59(4) . .
Pd3 Pd1 Co5 123.06(5) 2_665 .
Co3 Pd1 Co5 82.47(5) . .
Pd2 Pd1 Co5 128.54(5) 2_665 .
C1 Pd1 Pd2 92.3(4) . .
C4 Pd1 Pd2 109.9(4) . .
Co4 Pd1 Pd2 137.37(5) . .
Pd1 Pd1 Pd2 89.49(2) 2_665 .
Pd1 Pd1 Pd2 61.36(3) 3_565 .
Pd3 Pd1 Pd2 59.90(4) . .
Pd3 Pd1 Pd2 115.18(4) 2_665 .
Co3 Pd1 Pd2 88.17(5) . .
Pd2 Pd1 Pd2 55.56(4) 2_665 .
Co5 Pd1 Pd2 98.46(5) . .
C1 Pd1 Co2 37.9(4) . .
C4 Pd1 Co2 155.80(11) . .
Co4 Pd1 Co2 82.87(5) . .
Pd1 Pd1 Co2 137.96(4) 2_665 .
Pd1 Pd1 Co2 110.04(5) 3_565 .
Pd3 Pd1 Co2 62.71(5) . .
Pd3 Pd1 Co2 111.80(5) 2_665 .
Co3 Pd1 Co2 56.39(5) . .
Pd2 Pd1 Co2 77.21(5) 2_665 .
Co5 Pd1 Co2 53.24(6) . .
Pd2 Pd1 Co2 55.19(4) . .
C3 Pd2 C13 105.8(6) . 3_565
C3 Pd2 C8 83.9(5) . .
C13 Pd2 C8 93.0(5) 3_565 .
C3 Pd2 Pd2 51.2(4) . 2_665
C13 Pd2 Pd2 156.9(4) 3_565 2_665
C8 Pd2 Pd2 82.9(4) . 2_665
C3 Pd2 Pd2 51.2(4) . 3_565
C13 Pd2 Pd2 109.8(4) 3_565 3_565
C8 Pd2 Pd2 133.1(4) . 3_565
Pd2 Pd2 Pd2 60.0 2_665 3_565
C3 Pd2 Co3 128.72(13) . 3_565
C13 Pd2 Co3 42.4(4) 3_565 3_565
C8 Pd2 Co3 126.0(4) . 3_565
Pd2 Pd2 Co3 150.64(5) 2_665 3_565
Pd2 Pd2 Co3 96.24(6) 3_565 3_565
C3 Pd2 Co2 114.05(12) . .
C13 Pd2 Co2 106.3(4) 3_565 .
C8 Pd2 Co2 38.8(4) . .
Pd2 Pd2 Co2 84.65(6) 2_665 .
Pd2 Pd2 Co2 143.56(6) 3_565 .
Co3 Pd2 Co2 113.73(7) 3_565 .
C3 Pd2 Pd3 168.6(5) . .
C13 Pd2 Pd3 84.9(4) 3_565 .
C8 Pd2 Pd3 99.4(4) . .
Pd2 Pd2 Pd3 118.20(4) 2_665 .
Pd2 Pd2 Pd3 122.24(3) 3_565 .
Co3 Pd2 Pd3 57.57(5) 3_565 .
Co2 Pd2 Pd3 64.99(5) . .
C3 Pd2 Pd1 113.5(5) . 3_565
C13 Pd2 Pd1 103.3(4) 3_565 3_565
C8 Pd2 Pd1 151.0(4) . 3_565
Pd2 Pd2 Pd1 90.50(2) 2_665 3_565
Pd2 Pd2 Pd1 63.04(3) 3_565 3_565
Co3 Pd2 Pd1 61.80(5) 3_565 3_565
Co2 Pd2 Pd1 112.62(6) . 3_565
Pd3 Pd2 Pd1 59.21(3) . 3_565
C3 Pd2 Pd1 111.9(5) . .
C13 Pd2 Pd1 141.7(4) 3_565 .
C8 Pd2 Pd1 97.0(4) . .
Pd2 Pd2 Pd1 61.40(3) 2_665 .
Pd2 Pd2 Pd1 89.57(2) 3_565 .
Co3 Pd2 Pd1 104.88(5) 3_565 .
Co2 Pd2 Pd1 63.81(5) . .
Pd3 Pd2 Pd1 57.01(3) . .
Pd1 Pd2 Pd1 55.66(3) 3_565 .
C11 Pd3 C15 107.1(6) . 3_565
C11 Pd3 Co3 149.8(4) . 3_565
C15 Pd3 Co3 43.9(5) 3_565 3_565
C11 Pd3 Co5 42.8(4) . .
C15 Pd3 Co5 138.2(5) 3_565 .
Co3 Pd3 Co5 162.24(8) 3_565 .
C11 Pd3 Pd1 98.0(4) . .
C15 Pd3 Pd1 154.8(5) 3_565 .
Co3 Pd3 Pd1 110.99(5) 3_565 .
Co5 Pd3 Pd1 64.37(5) . .
C11 Pd3 Pd1 132.4(5) . 3_565
C15 Pd3 Pd1 101.6(5) 3_565 3_565
Co3 Pd3 Pd1 63.00(4) 3_565 3_565
Co5 Pd3 Pd1 120.24(6) . 3_565
Pd1 Pd3 Pd1 58.15(4) . 3_565
C11 Pd3 Pd2 148.3(4) . .
C15 Pd3 Pd2 94.9(5) 3_565 .
Co3 Pd3 Pd2 58.92(5) 3_565 .
Co5 Pd3 Pd2 105.98(6) . .
Pd1 Pd3 Pd2 63.08(3) . .
Pd1 Pd3 Pd2 61.16(3) 3_565 .
C11 Pd3 Co2 93.2(4) . .
C15 Pd3 Co2 116.6(5) 3_565 .
Co3 Pd3 Co2 107.19(7) 3_565 .
Co5 Pd3 Co2 55.11(6) . .
Pd1 Pd3 Co2 62.72(4) . .
Pd1 Pd3 Co2 106.93(5) 3_565 .
Pd2 Pd3 Co2 56.02(5) . .
C9 Co1 C6 102.0(7) . .
C9 Co1 C1 152.1(7) . .
C6 Co1 C1 101.1(6) . .
C9 Co1 C2 96.8(7) . .
C6 Co1 C2 92.2(7) . .
C1 Co1 C2 97.8(6) . .
C9 Co1 Co3 139.4(5) . .
C6 Co1 Co3 99.9(5) . .
C1 Co1 Co3 49.3(4) . .
C2 Co1 Co3 48.5(4) . .
C9 Co1 Co2 150.6(5) . .
C6 Co1 Co2 53.0(5) . .
C1 Co1 Co2 48.1(4) . .
C2 Co1 Co2 99.2(4) . .
Co3 Co1 Co2 67.36(7) . .
C9 Co1 Co5 114.3(6) . .
C6 Co1 Co5 97.7(5) . .
C1 Co1 Co5 46.6(4) . .
C2 Co1 Co5 144.3(4) . .
Co3 Co1 Co5 95.89(8) . .
Co2 Co1 Co5 61.85(7) . .
C9 Co1 Co4 108.6(5) . .
C6 Co1 Co4 146.7(5) . .
C1 Co1 Co4 46.0(4) . .
C2 Co1 Co4 96.8(4) . .
Co3 Co1 Co4 64.44(7) . .
Co2 Co1 Co4 93.80(8) . .
Co5 Co1 Co4 57.86(7) . .
C8 Co2 C7 95.7(9) . .
C8 Co2 C1 137.3(7) . .
C7 Co2 C1 126.2(8) . .
C8 Co2 C6 91.3(7) . .
C7 Co2 C6 90.6(7) . .
C1 Co2 C6 95.7(6) . .
C8 Co2 Co1 124.3(6) . .
C7 Co2 Co1 114.9(7) . .
C1 Co2 Co1 49.5(4) . .
C6 Co2 Co1 46.2(4) . .
C8 Co2 Co5 174.5(6) . .
C7 Co2 Co5 80.1(7) . .
C1 Co2 Co5 46.3(4) . .
C6 Co2 Co5 92.4(5) . .
Co1 Co2 Co5 61.11(7) . .
C8 Co2 Pd2 66.7(6) . .
C7 Co2 Pd2 92.8(6) . .
C1 Co2 Pd2 99.8(4) . .
C6 Co2 Pd2 157.9(5) . .
Co1 Co2 Pd2 146.76(9) . .
Co5 Co2 Pd2 109.69(8) . .
C8 Co2 Co3 95.3(6) . .
C7 Co2 Co3 168.7(7) . .
C1 Co2 Co3 43.5(4) . .
C6 Co2 Co3 86.6(5) . .
Co1 Co2 Co3 56.03(6) . .
Co5 Co2 Co3 89.06(8) . .
Pd2 Co2 Co3 93.88(7) . .
C8 Co2 Pd3 118.6(6) . .
C7 Co2 Pd3 62.4(6) . .
C1 Co2 Pd3 80.2(4) . .
C6 Co2 Pd3 140.0(5) . .
Co1 Co2 Pd3 116.76(8) . .
Co5 Co2 Pd3 56.23(6) . .
Pd2 Co2 Pd3 58.99(5) . .
Co3 Co2 Pd3 113.94(7) . .
C8 Co2 Pd1 118.3(5) . .
C7 Co2 Pd1 116.6(6) . .
C1 Co2 Pd1 39.6(4) . .
C6 Co2 Pd1 135.2(5) . .
Co1 Co2 Pd1 89.09(7) . .
Co5 Co2 Pd1 61.29(6) . .
Pd2 Co2 Pd1 61.00(4) . .
Co3 Co2 Pd1 59.57(5) . .
Pd3 Co2 Pd1 54.57(4) . .
C13 Co3 C15 100.2(7) . .
C13 Co3 C2 95.0(6) . .
C15 Co3 C2 87.0(7) . .
C13 Co3 C1 136.8(6) . .
C15 Co3 C1 120.2(7) . .
C2 Co3 C1 101.2(6) . .
C13 Co3 Co1 130.3(5) . .
C15 Co3 Co1 111.4(5) . .
C2 Co3 Co1 51.5(5) . .
C1 Co3 Co1 49.7(4) . .
C13 Co3 Pd3 97.3(4) . 2_665
C15 Co3 Pd3 51.8(4) . 2_665
C2 Co3 Pd3 138.5(5) . 2_665
C1 Co3 Pd3 96.4(4) . 2_665
Co1 Co3 Pd3 132.35(9) . 2_665
C13 Co3 Pd2 53.8(4) . 2_665
C15 Co3 Pd2 105.4(5) . 2_665
C2 Co3 Pd2 147.5(5) . 2_665
C1 Co3 Pd2 98.0(4) . 2_665
Co1 Co3 Pd2 139.98(8) . 2_665
Pd3 Co3 Pd2 63.50(5) 2_665 2_665
C13 Co3 Co4 168.5(4) . .
C15 Co3 Co4 76.5(6) . .
C2 Co3 Co4 95.8(5) . .
C1 Co3 Co4 44.0(4) . .
Co1 Co3 Co4 60.48(7) . .
Pd3 Co3 Co4 71.90(7) 2_665 .
Pd2 Co3 Co4 116.06(7) 2_665 .
C13 Co3 Co2 97.3(5) . .
C15 Co3 Co2 162.5(6) . .
C2 Co3 Co2 92.9(5) . .
C1 Co3 Co2 42.6(4) . .
Co1 Co3 Co2 56.61(6) . .
Pd3 Co3 Co2 124.36(7) 2_665 .
Pd2 Co3 Co2 83.83(6) 2_665 .
Co4 Co3 Co2 86.08(7) . .
C13 Co3 Pd1 114.6(4) . .
C15 Co3 Pd1 106.7(5) . .
C2 Co3 Pd1 143.6(5) . .
C1 Co3 Pd1 42.7(3) . .
Co1 Co3 Pd1 92.27(7) . .
Pd3 Co3 Pd1 61.03(5) 2_665 .
Pd2 Co3 Pd1 61.93(4) 2_665 .
Co4 Co3 Pd1 57.06(5) . .
Co2 Co3 Pd1 64.05(5) . .
C12 Co4 C5 100.1(7) . .
C12 Co4 C1 126.4(6) . .
C5 Co4 C1 132.5(6) . .
C12 Co4 C14 96.9(7) . .
C5 Co4 C14 88.6(8) . .
C1 Co4 C14 94.5(6) . .
C12 Co4 Co5 115.5(5) . .
C5 Co4 Co5 123.5(5) . .
C1 Co4 Co5 48.1(4) . .
C14 Co4 Co5 47.0(5) . .
C12 Co4 Co1 80.0(5) . .
C5 Co4 Co1 174.7(5) . .
C1 Co4 Co1 46.6(4) . .
C14 Co4 Co1 96.7(6) . .
Co5 Co4 Co1 60.55(7) . .
C12 Co4 Pd1 169.5(5) . .
C5 Co4 Pd1 85.8(5) . .
C1 Co4 Pd1 46.8(4) . .
C14 Co4 Pd1 91.9(5) . .
Co5 Co4 Pd1 66.95(6) . .
Co1 Co4 Pd1 93.34(7) . .
C12 Co4 Co3 105.6(5) . .
C5 Co4 Co3 120.1(5) . .
C1 Co4 Co3 44.2(4) . .
C14 Co4 Co3 138.6(5) . .
Co5 Co4 Co3 91.66(8) . .
Co1 Co4 Co3 55.08(6) . .
Pd1 Co4 Co3 63.90(6) . .
C10 Co5 C11 93.7(8) . .
C10 Co5 C14 97.7(8) . .
C11 Co5 C14 94.3(8) . .
C10 Co5 C1 121.8(8) . .
C11 Co5 C1 139.7(6) . .
C14 Co5 C1 98.8(7) . .
C10 Co5 Co4 114.4(7) . .
C11 Co5 Co4 136.5(5) . .
C14 Co5 Co4 51.4(6) . .
C1 Co5 Co4 48.0(4) . .
C10 Co5 Co1 74.9(7) . .
C11 Co5 Co1 161.9(5) . .
C14 Co5 Co1 101.1(6) . .
C1 Co5 Co1 47.2(4) . .
Co4 Co5 Co1 61.59(7) . .
C10 Co5 Co2 102.1(6) . .
C11 Co5 Co2 113.6(5) . .
C14 Co5 Co2 144.3(6) . .
C1 Co5 Co2 45.5(4) . .
Co4 Co5 Co2 93.14(8) . .
Co1 Co5 Co2 57.04(7) . .
C10 Co5 Pd3 127.8(7) . .
C11 Co5 Pd3 51.9(5) . .
C14 Co5 Pd3 119.7(6) . .
C1 Co5 Pd3 89.0(4) . .
Co4 Co5 Pd3 117.23(8) . .
Co1 Co5 Pd3 125.02(9) . .
Co2 Co5 Pd3 68.66(7) . .
C10 Co5 Pd1 163.9(7) . .
C11 Co5 Pd1 100.6(5) . .
C14 Co5 Pd1 88.6(5) . .
C1 Co5 Pd1 42.3(4) . .
Co4 Co5 Pd1 58.80(6) . .
Co1 Co5 Pd1 89.37(7) . .
Co2 Co5 Pd1 65.48(6) . .
Pd3 Co5 Pd1 59.04(4) . .
Co2 C1 Co4 167.4(7) . .
Co2 C1 Co5 88.1(5) . .
Co4 C1 Co5 83.8(6) . .
Co2 C1 Co3 93.8(6) . .
Co4 C1 Co3 91.8(5) . .
Co5 C1 Co3 166.6(7) . .
Co2 C1 Co1 82.4(5) . .
Co4 C1 Co1 87.4(5) . .
Co5 C1 Co1 86.2(5) . .
Co3 C1 Co1 81.0(5) . .
Co2 C1 Pd1 102.5(6) . .
Co4 C1 Pd1 88.1(5) . .
Co5 C1 Pd1 96.7(6) . .
Co3 C1 Pd1 95.8(5) . .
Co1 C1 Pd1 174.3(7) . .
O2 C2 Co3 141.6(13) . .
O2 C2 Co1 138.4(12) . .
Co3 C2 Co1 80.0(5) . .
O3 C3 Pd2 133.6(5) . .
O3 C3 Pd2 133.6(5) . 2_665
Pd2 C3 Pd2 77.7(8) . 2_665
O3 C3 Pd2 133.6(5) . 3_565
Pd2 C3 Pd2 77.7(8) . 3_565
Pd2 C3 Pd2 77.7(8) 2_665 3_565
O4 C4 Pd1 131.3(4) . 3_565
O4 C4 Pd1 131.3(4) . 2_665
Pd1 C4 Pd1 81.2(6) 3_565 2_665
O4 C4 Pd1 131.3(4) . .
Pd1 C4 Pd1 81.2(6) 3_565 .
Pd1 C4 Pd1 81.2(6) 2_665 .
O5 C5 Co4 170.9(15) . .
O6 C6 Co1 147.9(13) . .
O6 C6 Co2 131.4(12) . .
Co1 C6 Co2 80.7(6) . .
O7 C7 Co2 166.7(16) . .
O8 C8 Co2 167.8(16) . .
O8 C8 Pd2 117.6(13) . .
Co2 C8 Pd2 74.5(7) . .
O9 C9 Co1 178.5(15) . .
O10 C10 Co5 171.0(19) . .
O11 C11 Co5 151.5(13) . .
O11 C11 Pd3 123.2(12) . .
Co5 C11 Pd3 85.3(6) . .
O12 C12 Co4 175.2(15) . .
O13 C13 Co3 157.9(12) . .
O13 C13 Pd2 118.0(11) . 2_665
Co3 C13 Pd2 83.9(5) . 2_665
O14 C14 Co5 142.2(16) . .
O14 C14 Co4 136.0(15) . .
Co5 C14 Co4 81.6(7) . .
O15 C15 Co3 153.1(13) . .
O15 C15 Pd3 122.3(12) . 2_665
Co3 C15 Pd3 84.3(6) . 2_665
C101 P1 C102 109.8(5) . 3
C101 P1 C102 109.8(5) . 2
C102 P1 C102 109.2(5) 3 2
C101 P1 C102 109.8(5) . .
C102 P1 C102 109.2(5) 3 .
C102 P1 C102 109.2(5) 2 .
P1 C101 H10A 109.5 . .
P1 C101 H10B 109.5 . .
H10A C101 H10B 109.5 . .
P1 C101 H10C 109.5 . .
H10A C101 H10C 109.5 . .
H10B C101 H10C 109.5 . .
C103 C102 C107 120.5(14) . .
C103 C102 P1 118.5(12) . .
C107 C102 P1 120.9(11) . .
C102 C103 C104 119.1(17) . .
C102 C103 H103 120.4 . .
C104 C103 H103 120.4 . .
C105 C104 C103 120.0(18) . .
C105 C104 H104 120.0 . .
C103 C104 H104 120.0 . .
C104 C105 C106 121.0(17) . .
C104 C105 H105 119.5 . .
C106 C105 H105 119.5 . .
C107 C106 C105 118(2) . .
C107 C106 H106 120.8 . .
C105 C106 H106 120.8 . .
C106 C107 C102 120.8(17) . .
C106 C107 H107 119.6 . .
C102 C107 H107 119.6 . .
C201 P2 C202 108.2(7) . .
C201 P2 C202 108.2(7) . 3_565
C202 P2 C202 110.7(6) . 3_565
C201 P2 C202 108.2(7) . 2_665
C202 P2 C202 110.7(6) . 2_665
C202 P2 C202 110.7(6) 3_565 2_665
P2 C201 H20A 109.5 . .
P2 C201 H20B 109.5 . .
H20A C201 H20B 109.5 . .
P2 C201 H20C 109.5 . .
H20A C201 H20C 109.5 . .
H20B C201 H20C 109.5 . .
C203 C202 C207 119.3(19) . .
C203 C202 P2 122.3(15) . .
C207 C202 P2 118.1(16) . .
C204 C203 C202 121(2) . .
C204 C203 H203 119.6 . .
C202 C203 H203 119.6 . .
C203 C204 C205 120(2) . .
C203 C204 H204 120.0 . .
C205 C204 H204 120.0 . .
C206 C205 C204 120(3) . .
C206 C205 H205 120.0 . .
C204 C205 H205 120.0 . .
C205 C206 C207 124(3) . .
C205 C206 H206 117.8 . .
C207 C206 H206 117.8 . .
C202 C207 C206 115(2) . .
C202 C207 H207 122.4 . .
C206 C207 H207 122.4 . .

loop_
_geom_bond_atom_site_label_1
_geom_bond_atom_site_label_2
_geom_bond_distance
_geom_bond_site_symmetry_2
Pd1 C1 1.961(12) .
Pd1 C4 2.084(13) .
Pd1 Co4 2.6906(19) .
Pd1 Pd1 2.7122(13) 2_665
Pd1 Pd1 2.7122(13) 3_565
Pd1 Pd3 2.7528(12) .
Pd1 Pd3 2.8271(13) 2_665
Pd1 Co3 2.8792(19) .
Pd1 Pd2 2.8826(12) 2_665
Pd1 Co5 2.8944(19) .
Pd1 Pd2 2.9263(12) .
Pd1 Co2 3.0025(19) .
Pd2 C3 2.16(2) .
Pd2 C13 2.204(13) 3_565
Pd2 C8 2.618(18) .
Pd2 Pd2 2.7076(16) 2_665
Pd2 Pd2 2.7077(16) 3_565
Pd2 Co3 2.717(2) 3_565
Pd2 Co2 2.747(2) .
Pd2 Pd3 2.8394(15) .
Pd2 Pd1 2.8828(12) 3_565
Pd3 C11 2.115(15) .
Pd3 C15 2.116(15) 3_565
Pd3 Co3 2.678(2) 3_565
Pd3 Co5 2.680(2) .
Pd3 Pd1 2.8272(13) 3_565
Pd3 Co2 3.002(2) .
Co1 C9 1.771(15) .
Co1 C6 1.841(16) .
Co1 C1 1.930(12) .
Co1 C2 1.985(15) .
Co1 Co3 2.499(2) .
Co1 Co2 2.516(2) .
Co1 Co5 2.625(3) .
Co1 Co4 2.652(2) .
Co2 C8 1.786(19) .
Co2 C7 1.80(2) .
Co2 C1 1.888(13) .
Co2 C6 2.037(16) .
Co2 Co5 2.644(3) .
Co2 Co3 2.781(2) .
Co3 C13 1.841(15) .
Co3 C15 1.867(18) .
Co3 C2 1.900(14) .
Co3 C1 1.919(13) .
Co3 Pd3 2.678(2) 2_665
Co3 Pd2 2.717(2) 2_665
Co3 Co4 2.750(3) .
Co4 C12 1.780(15) .
Co4 C5 1.783(16) .
Co4 C1 1.909(13) .
Co4 C14 2.018(19) .
Co4 Co5 2.553(2) .
Co5 C10 1.794(18) .
Co5 C11 1.828(15) .
Co5 C14 1.887(18) .
Co5 C1 1.913(13) .
C2 O2 1.169(17) .
C3 O3 1.12(3) .
C3 Pd2 2.16(2) 2_665
C3 Pd2 2.16(2) 3_565
C4 O4 1.13(2) .
C4 Pd1 2.084(13) 3_565
C4 Pd1 2.084(13) 2_665
C5 O5 1.138(18) .
C6 O6 1.158(18) .
C7 O7 1.13(2) .
C8 O8 1.16(2) .
C9 O9 1.129(18) .
C10 O10 1.12(2) .
C11 O11 1.154(18) .
C12 O12 1.147(18) .
C13 O13 1.144(17) .
C13 Pd2 2.204(13) 2_665
C14 O14 1.18(2) .
C15 O15 1.161(19) .
C15 Pd3 2.116(15) 2_665
P1 C101 1.79(3) .
P1 C102 1.796(13) 3
P1 C102 1.796(13) 2
P1 C102 1.796(13) .
C101 H10A 0.9600 .
C101 H10B 0.9600 .
C101 H10C 0.9600 .
C102 C103 1.38(2) .
C102 C107 1.39(2) .
C103 C104 1.39(2) .
C103 H103 0.9300 .
C104 C105 1.35(3) .
C104 H104 0.9300 .
C105 C106 1.42(3) .
C105 H105 0.9300 .
C106 C107 1.34(2) .
C106 H106 0.9300 .
C107 H107 0.9300 .
P2 C201 1.73(4) .
P2 C202 1.81(2) .
P2 C202 1.81(2) 3_565
P2 C202 1.81(2) 2_665
C201 H20A 0.9600 .
C201 H20B 0.9600 .
C201 H20C 0.9600 .
C202 C203 1.38(3) .
C202 C207 1.40(3) .
C203 C204 1.36(3) .
C203 H203 0.9300 .
C204 C205 1.37(3) .
C204 H204 0.9300 .
C205 C206 1.26(3) .
C205 H205 0.9300 .
C206 C207 1.44(3) .
C206 H206 0.9300 .
C207 H207 0.9300 .

loop_
_geom_torsion_atom_site_label_1
_geom_torsion_atom_site_label_2
_geom_torsion_atom_site_label_3
_geom_torsion_atom_site_label_4
_geom_torsion
_geom_torsion_site_symmetry_1
_geom_torsion_site_symmetry_4
C8 Co2 C1 Co4 -136(3) . .
C7 Co2 C1 Co4 57(4) . .
C6 Co2 C1 Co4 -38(4) . .
Co1 Co2 C1 Co4 -36(3) . .
Co5 Co2 C1 Co4 50(3) . .
Pd2 Co2 C1 Co4 158(3) . .
Co3 Co2 C1 Co4 -117(4) . .
Pd3 Co2 C1 Co4 102(4) . .
Pd1 Co2 C1 Co4 147(4) . .
C8 Co2 C1 Co5 174.0(9) . .
C7 Co2 C1 Co5 7.1(10) . .
C6 Co2 C1 Co5 -87.8(6) . .
Co1 Co2 C1 Co5 -86.4(5) . .
Pd2 Co2 C1 Co5 107.9(3) . .
Co3 Co2 C1 Co5 -166.8(7) . .
Pd3 Co2 C1 Co5 52.0(3) . .
Pd1 Co2 C1 Co5 96.4(6) . .
C8 Co2 C1 Co3 -19.2(11) . .
C7 Co2 C1 Co3 173.9(7) . .
C6 Co2 C1 Co3 78.9(6) . .
Co1 Co2 C1 Co3 80.4(5) . .
Co5 Co2 C1 Co3 166.8(7) . .
Pd2 Co2 C1 Co3 -85.3(4) . .
Pd3 Co2 C1 Co3 -141.2(4) . .
Pd1 Co2 C1 Co3 -96.8(6) . .
C8 Co2 C1 Co1 -99.6(9) . .
C7 Co2 C1 Co1 93.5(9) . .
C6 Co2 C1 Co1 -1.4(6) . .
Co5 Co2 C1 Co1 86.4(5) . .
Pd2 Co2 C1 Co1 -165.7(3) . .
Co3 Co2 C1 Co1 -80.4(5) . .
Pd3 Co2 C1 Co1 138.4(4) . .
Pd1 Co2 C1 Co1 -177.2(8) . .
C8 Co2 C1 Pd1 77.6(11) . .
C7 Co2 C1 Pd1 -89.3(9) . .
C6 Co2 C1 Pd1 175.8(6) . .
Co1 Co2 C1 Pd1 177.2(8) . .
Co5 Co2 C1 Pd1 -96.4(6) . .
Pd2 Co2 C1 Pd1 11.5(5) . .
Co3 Co2 C1 Pd1 96.8(6) . .
Pd3 Co2 C1 Pd1 -44.4(4) . .
C13 Co3 C2 O2 40(2) . .
C15 Co3 C2 O2 -60(2) . .
C1 Co3 C2 O2 179(2) . .
Co1 Co3 C2 O2 179(2) . .
Pd3 Co3 C2 O2 -67(2) 2_665 .
Pd2 Co3 C2 O2 54(3) 2_665 .
Co4 Co3 C2 O2 -136(2) . .
Co2 Co3 C2 O2 137(2) . .
Pd1 Co3 C2 O2 -174.9(16) . .
C13 Co3 C2 Co1 -139.5(6) . .
C15 Co3 C2 Co1 120.5(7) . .
C1 Co3 C2 Co1 0.3(6) . .
Pd3 Co3 C2 Co1 113.6(5) 2_665 .
Pd2 Co3 C2 Co1 -124.9(6) 2_665 .
Co4 Co3 C2 Co1 44.4(4) . .
Co2 Co3 C2 Co1 -41.9(4) . .
Pd1 Co3 C2 Co1 6.0(10) . .
C9 Co1 C6 O6 -16(3) . .
C1 Co1 C6 O6 -180(3) . .
C2 Co1 C6 O6 82(3) . .
Co3 Co1 C6 O6 130(3) . .
Co2 Co1 C6 O6 -178(3) . .
Co5 Co1 C6 O6 -133(3) . .
Co4 Co1 C6 O6 -172(2) . .
C9 Co1 C6 Co2 162.7(7) . .
C1 Co1 C6 Co2 -1.5(6) . .
C2 Co1 C6 Co2 -99.9(6) . .
Co3 Co1 C6 Co2 -51.7(5) . .
Co5 Co1 C6 Co2 45.7(4) . .
Co4 Co1 C6 Co2 6.2(12) . .
C8 Co2 C7 O7 65(9) . .
C1 Co2 C7 O7 -124(9) . .
C6 Co2 C7 O7 -27(9) . .
Co1 Co2 C7 O7 -68(9) . .
Co5 Co2 C7 O7 -119(9) . .
Pd2 Co2 C7 O7 131(9) . .
Co3 Co2 C7 O7 -102(9) . .
Pd3 Co2 C7 O7 -176(9) . .
Pd1 Co2 C7 O7 -170(9) . .
C7 Co2 C8 O8 -94(8) . .
C1 Co2 C8 O8 97(8) . .
C6 Co2 C8 O8 -3(8) . .
Co1 Co2 C8 O8 31(8) . .
Pd2 Co2 C8 O8 175(8) . .
Co3 Co2 C8 O8 83(8) . .
Pd3 Co2 C8 O8 -156(8) . .
Pd1 Co2 C8 O8 142(8) . .
C7 Co2 C8 Pd2 90.6(6) . .
C1 Co2 C8 Pd2 -78.8(9) . .
C6 Co2 C8 Pd2 -178.7(5) . .
Co1 Co2 C8 Pd2 -143.9(3) . .
Co3 Co2 C8 Pd2 -91.9(3) . .
Pd3 Co2 C8 Pd2 29.0(5) . .
Pd1 Co2 C8 Pd2 -33.8(6) . .
C10 Co5 C11 O11 41(3) . .
C14 Co5 C11 O11 -57(3) . .
C1 Co5 C11 O11 -166(3) . .
Co4 Co5 C11 O11 -91(3) . .
Co1 Co5 C11 O11 91(4) . .
Co2 Co5 C11 O11 146(3) . .
Pd3 Co5 C11 O11 178(4) . .
Pd1 Co5 C11 O11 -146(3) . .
C10 Co5 C11 Pd3 -136.9(7) . .
C14 Co5 C11 Pd3 125.0(6) . .
C1 Co5 C11 Pd3 16.1(12) . .
Co4 Co5 C11 Pd3 91.1(7) . .
Co1 Co5 C11 Pd3 -87.0(15) . .
Co2 Co5 C11 Pd3 -32.1(6) . .
Pd1 Co5 C11 Pd3 35.7(5) . .
C15 Co3 C13 O13 85(4) . .
C2 Co3 C13 O13 -3(4) . .
C1 Co3 C13 O13 -115(4) . .
Co1 Co3 C13 O13 -44(4) . .
Pd3 Co3 C13 O13 138(4) 2_665 .
Pd2 Co3 C13 O13 -173(4) 2_665 .
Co4 Co3 C13 O13 157(2) . .
Co2 Co3 C13 O13 -96(4) . .
Pd1 Co3 C13 O13 -161(4) . .
C15 Co3 C13 Pd2 -101.7(6) . 2_665
C2 Co3 C13 Pd2 170.4(5) . 2_665
C1 Co3 C13 Pd2 58.2(9) . 2_665
Co1 Co3 C13 Pd2 128.6(3) . 2_665
Pd3 Co3 C13 Pd2 -49.3(4) 2_665 2_665
Co4 Co3 C13 Pd2 -30(3) . 2_665
Co2 Co3 C13 Pd2 76.8(4) . 2_665
Pd1 Co3 C13 Pd2 12.1(5) . 2_665
C10 Co5 C14 O14 -70(3) . .
C11 Co5 C14 O14 25(3) . .
C1 Co5 C14 O14 166(3) . .
Co4 Co5 C14 O14 175(3) . .
Co1 Co5 C14 O14 -146(3) . .
Co2 Co5 C14 O14 167(2) . .
Pd3 Co5 C14 O14 73(3) . .
Pd1 Co5 C14 O14 125(3) . .
C10 Co5 C14 Co4 115.2(8) . .
C11 Co5 C14 Co4 -150.5(6) . .
C1 Co5 C14 Co4 -8.8(7) . .
Co1 Co5 C14 Co4 39.1(5) . .
Co2 Co5 C14 Co4 -8.2(13) . .
Pd3 Co5 C14 Co4 -102.6(5) . .
Pd1 Co5 C14 Co4 -50.0(4) . .
C13 Co3 C15 O15 -80(4) . .
C2 Co3 C15 O15 15(4) . .
C1 Co3 C15 O15 116(3) . .
Co1 Co3 C15 O15 61(4) . .
Pd3 Co3 C15 O15 -171(4) 2_665 .
Pd2 Co3 C15 O15 -135(3) 2_665 .
Co4 Co3 C15 O15 112(4) . .
Co2 Co3 C15 O15 105(4) . .
Pd1 Co3 C15 O15 161(3) . .
C13 Co3 C15 Pd3 91.3(6) . 2_665
C2 Co3 C15 Pd3 -174.1(7) . 2_665
C1 Co3 C15 Pd3 -72.9(7) . 2_665
Co1 Co3 C15 Pd3 -127.8(3) . 2_665
Pd2 Co3 C15 Pd3 36.3(6) 2_665 2_665
Co4 Co3 C15 Pd3 -77.4(5) . 2_665
Co2 Co3 C15 Pd3 -83.9(15) . 2_665
Pd1 Co3 C15 Pd3 -28.4(6) . 2_665
C101 P1 C102 C103 48.8(13) . .
C102 P1 C102 C103 -71.6(17) 3 .
C102 P1 C102 C103 169.2(11) 2 .
C101 P1 C102 C107 -128.8(11) . .
C102 P1 C102 C107 110.9(8) 3 .
C102 P1 C102 C107 -8.4(16) 2 .
C107 C102 C103 C104 -2(2) . .
P1 C102 C103 C104 -179.5(13) . .
C102 C103 C104 C105 3(3) . .
C103 C104 C105 C106 -3(3) . .
C104 C105 C106 C107 2(3) . .
C105 C106 C107 C102 -1(3) . .
C103 C102 C107 C106 1(2) . .
P1 C102 C107 C106 178.4(13) . .
C201 P2 C202 C203 127.2(16) . .
C202 P2 C202 C203 -114.3(12) 3_565 .
C202 P2 C202 C203 9(2) 2_665 .
C201 P2 C202 C207 -46.0(18) . .
C202 P2 C202 C207 72(2) 3_565 .
C202 P2 C202 C207 -164.4(15) 2_665 .
C207 C202 C203 C204 -6(3) . .
P2 C202 C203 C204 -179.0(18) . .
C202 C203 C204 C205 4(4) . .
C203 C204 C205 C206 -1(4) . .
C204 C205 C206 C207 -1(4) . .
C203 C202 C207 C206 4(3) . .
P2 C202 C207 C206 177.0(17) . .
C205 C206 C207 C202 0(4) . .
